data_2006638
loop_
_publ_author_name
'Sergio Baggio'
'Mar\'ia I. Pardo'
'Ricardo Baggio'
'Oscar Gonz\'alez'

_publ_section_title
;
 Cadmium Thiosulfate Dihydrate
;
_journal_issue 11
_journal_name_full 'Acta Crystallographica Section C'
_journal_page_first 1521
_journal_page_last 1523
_journal_paper_doi 10.1107/S0108270197006446
_journal_volume 53
_journal_year 1997
_chemical_formula_moiety 'Cd S2 O3, 2H2 O'
_chemical_formula_sum 'Cd H4 O5 S2'
_chemical_formula_weight 260.55
_chemical_name_common 'Cadmium thiosulfate, hydrate'
_space_group_IT_number 14
_symmetry_cell_setting monoclinic
_symmetry_space_group_name_Hall '-P 2yn'
_symmetry_space_group_name_H-M 'P 1 21/n 1'
_audit_creation_method SHELXL
_cell_angle_alpha 90.00
_cell_angle_beta 101.06(3)
_cell_angle_gamma 90.00
_cell_formula_units_Z 4
_cell_length_a 5.7200(10)
_cell_length_b 7.0810(10)
_cell_length_c 14.121(3)
_cell_measurement_reflns_used 25
_cell_measurement_temperature 293(2)
_cell_measurement_theta_max 12.5
_cell_measurement_theta_min 7.5
_cell_volume 561.32(18)
_computing_cell_refinement 'MSC/AFC Diffractometer Control Software'
_computing_data_collection
;
MSC/AFC Diffractometer Control Software (Molecular Structure
Corporation, 1988)
;
_computing_data_reduction 'MSC/AFC Diffractometer Control Software'
_computing_molecular_graphics 'XP in SHELXTL/PC'
_computing_publication_material
;
CIFTAB (Sheldrick, 1993), PARST (Nardelli, 1983),
CSD (Allen, Kennard & Taylor, 1983)
;
_computing_structure_refinement 'SHELXL-93 (Sheldrick, 1993)'
_computing_structure_solution 'XS in SHELXTL/PC (Sheldrick, 1990)'
_diffrn_ambient_temperature 293(2)
_diffrn_measurement_device 'Rigaku AFC7S'
_diffrn_measurement_method \w/2\q
_diffrn_radiation_monochromator graphite
_diffrn_radiation_source 'fine-focus sealed tube'
_diffrn_radiation_type MoK\a
_diffrn_radiation_wavelength 0.71073
_diffrn_reflns_av_R_equivalents 0.035
_diffrn_reflns_av_sigmaI/netI 0.021
_diffrn_reflns_limit_h_max 7
_diffrn_reflns_limit_h_min -7
_diffrn_reflns_limit_k_max 9
_diffrn_reflns_limit_k_min 0
_diffrn_reflns_limit_l_max 18
_diffrn_reflns_limit_l_min 0
_diffrn_reflns_number 1534
_diffrn_reflns_theta_max 27.51
_diffrn_reflns_theta_min 2.94
_diffrn_standards_decay_% <2
_diffrn_standards_interval_count 98
_diffrn_standards_number 2
_exptl_absorpt_coefficient_mu 4.57
_exptl_absorpt_correction_T_max 0.36
_exptl_absorpt_correction_T_min 0.08
_exptl_absorpt_correction_type '\y scan (Molecular Structure Corporation, 1988)'
_exptl_crystal_colour Colorless
_exptl_crystal_density_diffrn 3.083
_exptl_crystal_density_meas ?
_exptl_crystal_description Plates
_exptl_crystal_F_000 496
_exptl_crystal_size_max 0.70
_exptl_crystal_size_mid 0.30
_exptl_crystal_size_min 0.20
_refine_diff_density_max 1.11
_refine_diff_density_min -1.39
_refine_ls_extinction_method none
_refine_ls_goodness_of_fit_all 1.23
_refine_ls_goodness_of_fit_obs 1.253
_refine_ls_hydrogen_treatment 'H atoms refined with constraints'
_refine_ls_matrix_type full
_refine_ls_number_parameters 91
_refine_ls_number_reflns 1290
_refine_ls_R_factor_all 0.032
_refine_ls_R_factor_obs .030
_refine_ls_shift/esd_max 0.01
_refine_ls_shift/esd_mean <0.01
_refine_ls_structure_factor_coef Fsqd
_refine_ls_weighting_details 'w = 1/[\s^2^(Fo^2^)+(0.0407P)^2^+2.4771P] where P=(Fo^2^+2Fc^2^)/3'
_refine_ls_weighting_scheme calc
_refine_ls_wR_factor_all 0.089
_refine_ls_wR_factor_obs .088
_reflns_number_observed 1225
_reflns_number_total 1290
_reflns_observed_criterion >2sigma(I)
_cod_data_source_file bk1331.cif
_cod_data_source_block CdThio
_cod_depositor_comments
;
The following automatic conversions were performed:
'_symmetry_cell_setting' value 'Monoclinic' changed to 'monoclinic'
according to '/home/saulius/struct/CIF-dictionaries/cif_core.dic'
dictionary named 'cif_core.dic' version 2.4.1 from 2010-06-29.

Automatic conversion script
Id: cif_fix_enum 1527 2010-12-29 10:47:43Z saulius 

The following automatic conversions were performed:

'_exptl_crystal_density_meas' value 'not measured' was changed to '?'
- the value is perceived as not measured.

Automatic conversion script
Id: cif_fix_values 3008 2015-01-20 13:52:24Z robertas 

The following automatic conversions were performed:

'_refine_ls_weighting_scheme' value 'calc w =
1/[\s^2^(Fo^2^)+(0.0407P)^2^+2.4771P] where P=(Fo^2^+2Fc^2^)/3' was
changed to 'calc'. New tag '_refine_ls_weighting_details' was
created. The value of the new tag was set to 'w =
1/[\s^2^(Fo^2^)+(0.0407P)^2^+2.4771P] where P=(Fo^2^+2Fc^2^)/3'.

Automatic conversion script
Id: cif_fix_values 3143 2015-03-26 13:38:13Z robertas 
;
_cod_original_cell_volume 561.3(2)
_cod_original_sg_symbol_H-M 'P 21/n'
_cod_original_formula_sum 'H4 Cd O5 S2'
_cod_database_code 2006638

loop_
_symmetry_equiv_pos_as_xyz
'x, y, z'
'-x+1/2, y+1/2, -z+1/2'
'-x, -y, -z'
'x-1/2, -y-1/2, z-1/2'

loop_
_atom_site_aniso_label
_atom_site_aniso_U_11
_atom_site_aniso_U_22
_atom_site_aniso_U_33
_atom_site_aniso_U_12
_atom_site_aniso_U_13
_atom_site_aniso_U_23
Cd1 .0199(2) .0269(2) .0200(2) .00037(12) .00442(14) -.00021(12)
S2 .0180(5) .0218(6) .0168(5) .0002(4) .0037(4) .0003(4)
S1 .0179(5) .0230(5) .0223(5) .0001(4) .0038(4) -.0028(4)
O3 .026(2) .037(2) .037(2) .005(2) -.0081(15) -.016(2)
O2 .022(2) .055(3) .025(2) .005(2) .0119(15) .003(2)
O1 .042(2) .022(2) .035(2) -.001(2) .010(2) .005(2)
O2W .040(2) .030(2) .021(2) .000(2) -.002(2) -.001(2)
O1W .027(2) .046(2) .025(2) -.001(2) .0105(15) -.005(2)

loop_
_atom_site_label
_atom_site_fract_x
_atom_site_fract_y
_atom_site_fract_z
_atom_site_U_iso_or_equiv
_atom_site_thermal_displace_type
_atom_site_calc_flag
_atom_site_refinement_flags
_atom_site_occupancy
_atom_site_disorder_group
_atom_site_type_symbol
Cd1 .04877(6) .68190(5) .68039(2) .0222(2) Uani d . 1 . Cd
S2 -.1398(2) 1.1908(2) .66251(8) .0188(2) Uani d . 1 . S
S1 .1700(2) 1.0385(2) .67234(8) .0211(2) Uani d . 1 . S
O3 -.3173(7) 1.0994(6) .5915(3) .0354(9) Uani d . 1 . O
O2 -.2013(7) 1.1980(6) .7585(3) .0333(9) Uani d . 1 . O
O1 -.0839(7) 1.3788(6) .6306(3) .0327(8) Uani d . 1 . O
O2W -.2224(8) .7288(6) .5402(3) .0313(8) Uani d D 1 . O
O1W .3137(7) .6094(7) .5783(3) .0322(8) Uani d D 1 . O
H2WA -.221(16) .681(9) .489(4) .06(3) Uiso d D 1 . H
H1WA .295(13) .657(9) .526(3) .04(2) Uiso d D 1 . H
H2WB -.258(13) .835(6) .526(5) .04(2) Uiso d D 1 . H
H1WB .434(12) .657(14) .605(6) .10(4) Uiso d D 1 . H

loop_
_atom_type_symbol
_atom_type_description
_atom_type_scat_dispersion_real
_atom_type_scat_dispersion_imag
_atom_type_scat_source
Cd Cd -0.8075 1.2024 'International Tables Vol C Tables 4.2.6.8 and 6.1.1.4'
H H 0.0000 0.0000 'International Tables Vol C Tables 4.2.6.8 and 6.1.1.4'
O O 0.0106 0.0060 'International Tables Vol C Tables 4.2.6.8 and 6.1.1.4'
S S 0.1246 0.1234 'International Tables Vol C Tables 4.2.6.8 and 6.1.1.4'

loop_
_geom_angle_atom_site_label_1
_geom_angle_atom_site_label_2
_geom_angle_atom_site_label_3
_geom_angle_site_symmetry_1
_geom_angle_site_symmetry_3
_geom_angle
_geom_angle_publ_flag
O2W Cd1 O2 . 2_446 80.10(10) ?
O2W Cd1 O1 . 1_545 75.30(10) ?
O2 Cd1 O1 2_446 1_545 84.60(10) ?
O2W Cd1 O1W . . 84.90(10) ?
O2 Cd1 O1W 2_446 . 160.70(10) ?
O1 Cd1 O1W 1_545 . 79.90(10) ?
O2W Cd1 S1 . 2_546 165.20(10) ?
O2 Cd1 S1 2_446 2_546 99.60(10) ?
O1 Cd1 S1 1_545 2_546 89.90(10) ?
O1W Cd1 S1 . 2_546 91.90(10) ?
O2W Cd1 S1 . . 87.90(10) ?
O2 Cd1 S1 2_446 . 102.80(10) ?
O1 Cd1 S1 1_545 . 160.40(10) ?
O1W Cd1 S1 . . 88.70(10) ?
S1 Cd1 S1 2_546 . 106.5(3) ?
O3 S2 O1 . . 111.2(3) y
O3 S2 O2 . . 113.5(2) y
O1 S2 O2 . . 111.1(2) y
O3 S2 S1 . . 107.2(2) y
O1 S2 S1 . . 105.2(2) y
O2 S2 S1 . . 108.2(2) y
S2 S1 Cd1 . 2_556 104.12(6) ?
S2 S1 Cd1 . . 106.02(6) ?
Cd1 S1 Cd1 2_556 . 118.18(4) ?
S2 O2 Cd1 . 2_456 135.9(2) ?
S2 O1 Cd1 . 1_565 145.2(2) ?

loop_
_geom_bond_atom_site_label_1
_geom_bond_atom_site_label_2
_geom_bond_site_symmetry_2
_geom_bond_distance
_geom_bond_publ_flag
Cd1 O2W . 2.293(4) ?
Cd1 O2 2_446 2.316(4) ?
Cd1 O1 1_545 2.339(4) ?
Cd1 O1W . 2.340(4) ?
Cd1 S1 2_546 2.581(11) ?
Cd1 S1 . 2.6270(10) y
S2 O3 . 1.437(4) y
S2 O1 . 1.460(4) y
S2 O2 . 1.465(4) y
S2 S1 . 2.056(2) y
S1 Cd1 2_556 2.5810(10) y
O2 Cd1 2_456 2.316(4) y
O1 Cd1 1_565 2.339(4) y
